data_7209758
loop_
_publ_author_name
'Wang, Wei'
'Kan, Wei-Qiu'
'Yang, Jin'
'Ma, Jian-Fang'

_publ_section_title
;
 A series of coordination polymers assembled from d10 metals and a new
 multidentate N-donor ligand: syntheses, structures, and photoluminescent
 properties
;
_journal_issue 19
_journal_name_full CrystEngComm
_journal_page_first 3824
_journal_paper_doi 10.1039/c3ce40119g
_journal_volume 15
_journal_year 2013
_chemical_formula_moiety 'C84 H72 Cd4 N18 O25'
_chemical_formula_sum 'C84 H72 Cd4 N18 O25'
_chemical_formula_weight 2183.20
_chemical_name_systematic
;
?
;
_space_group_IT_number 2
_symmetry_cell_setting triclinic
_symmetry_space_group_name_Hall '-P 1'
_symmetry_space_group_name_H-M 'P -1'
_atom_sites_solution_hydrogens geom
_atom_sites_solution_primary direct
_atom_sites_solution_secondary difmap
_audit_creation_method SHELXL-97
_cell_angle_alpha 91.158(5)
_cell_angle_beta 98.911(5)
_cell_angle_gamma 90.567(4)
_cell_formula_units_Z 1
_cell_length_a 12.1380(7)
_cell_length_b 13.1460(7)
_cell_length_c 14.3210(8)
_cell_measurement_reflns_used 4155
_cell_measurement_temperature 293(2)
_cell_measurement_theta_max 29.1590
_cell_measurement_theta_min 3.0937
_cell_volume 2256.9(2)
_computing_cell_refinement CrysAlis
_computing_data_collection 'CrysAlis (Oxford Diffraction, 2006)'
_computing_data_reduction CrysAlis
_computing_structure_refinement 'SHELXL-97 (Sheldrick, 2008)'
_computing_structure_solution 'SHELXL-97 (Sheldrick, 2008)'
_diffrn_ambient_temperature 293(2)
_diffrn_detector_area_resol_mean 10.0
_diffrn_measured_fraction_theta_full 0.988
_diffrn_measured_fraction_theta_max 0.988
_diffrn_measurement_device_type 'Oxford Diffraction Gemini R Ultra'
_diffrn_measurement_method '\w scan'
_diffrn_radiation_monochromator graphite
_diffrn_radiation_source 'fine-focus sealed tube'
_diffrn_radiation_type MoK\a
_diffrn_radiation_wavelength 0.71069
_diffrn_reflns_av_R_equivalents 0.0372
_diffrn_reflns_av_sigmaI/netI 0.0722
_diffrn_reflns_limit_h_max 14
_diffrn_reflns_limit_h_min -13
_diffrn_reflns_limit_k_max 15
_diffrn_reflns_limit_k_min -15
_diffrn_reflns_limit_l_max 15
_diffrn_reflns_limit_l_min -17
_diffrn_reflns_number 13776
_diffrn_reflns_theta_full 25.03
_diffrn_reflns_theta_max 25.03
_diffrn_reflns_theta_min 3.52
_exptl_absorpt_coefficient_mu 1.014
_exptl_absorpt_correction_T_max 0.8385
_exptl_absorpt_correction_T_min 0.7928
_exptl_absorpt_correction_type multi-scan
_exptl_absorpt_process_details
;
CrysAlis (Oxford Diffraction, 2006)
;
_exptl_crystal_colour colorless
_exptl_crystal_density_diffrn 1.606
_exptl_crystal_density_method 'not measured'
_exptl_crystal_description block
_exptl_crystal_F_000 1094
_exptl_crystal_size_max 0.24
_exptl_crystal_size_mid 0.22
_exptl_crystal_size_min 0.18
_refine_diff_density_max 1.068
_refine_diff_density_min -0.517
_refine_diff_density_rms 0.126
_refine_ls_extinction_method none
_refine_ls_goodness_of_fit_ref 1.043
_refine_ls_hydrogen_treatment constr
_refine_ls_matrix_type full
_refine_ls_number_parameters 640
_refine_ls_number_reflns 7882
_refine_ls_number_restraints 48
_refine_ls_restrained_S_all 1.041
_refine_ls_R_factor_all 0.0856
_refine_ls_R_factor_gt 0.0567
_refine_ls_shift/su_max 0.001
_refine_ls_shift/su_mean 0.000
_refine_ls_structure_factor_coef Fsqd
_refine_ls_weighting_details 'calc w=1/[\s^2^(Fo^2^)+(0.0796P)^2^+2.8477P] where P=(Fo^2^+2Fc^2^)/3'
_refine_ls_weighting_scheme calc
_refine_ls_wR_factor_gt 0.1438
_refine_ls_wR_factor_ref 0.1627
_reflns_number_gt 5654
_reflns_number_total 7882
_reflns_threshold_expression >2\s(I)
_cod_data_source_file c3ce40119g.txt
_cod_data_source_block compound-2
_cod_original_sg_symbol_H-M 'p -1'
_cod_database_code 7209758

loop_
_symmetry_equiv_pos_as_xyz
'x, y, z'
'-x, -y, -z'

loop_
_atom_site_label
_atom_site_type_symbol
_atom_site_fract_x
_atom_site_fract_y
_atom_site_fract_z
_atom_site_U_iso_or_equiv
_atom_site_adp_type
_atom_site_occupancy
_atom_site_symmetry_multiplicity
_atom_site_calc_flag
_atom_site_refinement_flags
Cd1 Cd 0.69840(4) -0.07406(4) 0.67492(3) 0.03287(17) Uani 1 1 d .
Cd2 Cd 0.56400(4) 0.22558(4) 0.71864(4) 0.03960(18) Uani 1 1 d .
C1 C 0.5888(5) 0.5269(5) 0.0706(5) 0.0335(15) Uani 1 1 d .
C2 C 0.5189(5) 0.4463(5) 0.0834(5) 0.0364(16) Uani 1 1 d .
C3 C 0.4289(5) 0.4179(5) 0.0132(5) 0.0367(16) Uani 1 1 d .
C4 C 0.6828(5) 0.5597(5) 0.1495(5) 0.0415(17) Uani 1 1 d .
H4A H 0.7106 0.6267 0.1372 0.050 Uiso 1 1 calc R
H4B H 0.6555 0.5624 0.2096 0.050 Uiso 1 1 calc R
C5 C 0.8733(6) 0.5141(5) 0.2003(5) 0.0390(16) Uani 1 1 d .
C6 C 0.9001(6) 0.6076(6) 0.2433(6) 0.0486(19) Uani 1 1 d .
H6 H 0.8456 0.6564 0.2455 0.058 Uiso 1 1 calc R
C7 C 1.0099(7) 0.6280(6) 0.2835(6) 0.055(2) Uani 1 1 d .
H7 H 1.0285 0.6923 0.3099 0.066 Uiso 1 1 calc R
C8 C 1.0909(6) 0.5572(6) 0.2854(6) 0.050(2) Uani 1 1 d .
H8 H 1.1642 0.5726 0.3121 0.060 Uiso 1 1 calc R
C9 C 1.0619(6) 0.4625(5) 0.2471(5) 0.0397(16) Uani 1 1 d .
C10 C 0.9549(5) 0.4394(5) 0.2033(5) 0.0387(16) Uani 1 1 d .
H10 H 0.9373 0.3753 0.1762 0.046 Uiso 1 1 calc R
C11 C 1.2533(6) 0.3924(6) 0.2470(6) 0.055(2) Uani 1 1 d .
H11 H 1.2867 0.4524 0.2316 0.066 Uiso 1 1 calc R
C12 C 1.1335(6) 0.2861(6) 0.2794(5) 0.0435(18) Uani 1 1 d .
H12 H 1.0672 0.2565 0.2912 0.052 Uiso 1 1 calc R
C13 C 0.5464(5) 0.3827(6) 0.1714(5) 0.0413(17) Uani 1 1 d .
H13A H 0.5880 0.4224 0.2232 0.050 Uiso 1 1 calc R
H13B H 0.4791 0.3558 0.1911 0.050 Uiso 1 1 calc R
C14 C 0.6759(6) 0.2504(5) 0.2100(5) 0.0396(17) Uani 1 1 d .
C15 C 0.7726(7) 0.2089(6) 0.1867(6) 0.053(2) Uani 1 1 d .
H15 H 0.7905 0.2182 0.1266 0.064 Uiso 1 1 calc R
C16 C 0.8426(7) 0.1543(6) 0.2513(6) 0.061(2) Uani 1 1 d .
H16 H 0.9083 0.1282 0.2352 0.074 Uiso 1 1 calc R
C17 C 0.8159(7) 0.1381(6) 0.3393(6) 0.056(2) Uani 1 1 d .
H17 H 0.8633 0.1021 0.3838 0.067 Uiso 1 1 calc R
C18 C 0.7178(6) 0.1761(5) 0.3604(5) 0.0434(18) Uani 1 1 d .
C19 C 0.6476(6) 0.2321(5) 0.2974(5) 0.0426(17) Uani 1 1 d .
H19 H 0.5817 0.2573 0.3136 0.051 Uiso 1 1 calc R
C20 C 0.6670(7) 0.0590(6) 0.4838(6) 0.056(2) Uani 1 1 d .
H20 H 0.6706 -0.0015 0.4497 0.067 Uiso 1 1 calc R
C21 C 0.6719(6) 0.2151(6) 0.5220(6) 0.0495(19) Uani 1 1 d .
H21 H 0.6783 0.2856 0.5203 0.059 Uiso 1 1 calc R
C22 C 0.3530(5) 0.3278(5) 0.0262(6) 0.0419(18) Uani 1 1 d .
H22A H 0.3566 0.2762 -0.0225 0.050 Uiso 1 1 calc R
H22B H 0.3760 0.2978 0.0874 0.050 Uiso 1 1 calc R
C23 C 0.1571(6) 0.2957(5) 0.0207(5) 0.0376(16) Uani 1 1 d .
C24 C 0.1730(6) 0.1988(6) 0.0554(5) 0.0461(19) Uani 1 1 d .
H24 H 0.2444 0.1777 0.0797 0.055 Uiso 1 1 calc R
C25 C 0.0832(6) 0.1332(6) 0.0540(6) 0.0493(19) Uani 1 1 d .
H25 H 0.0939 0.0689 0.0793 0.059 Uiso 1 1 calc R
C26 C -0.0222(6) 0.1630(6) 0.0150(5) 0.0447(18) Uani 1 1 d .
H26 H -0.0829 0.1189 0.0133 0.054 Uiso 1 1 calc R
C27 C -0.0363(5) 0.2585(5) -0.0212(5) 0.0374(16) Uani 1 1 d .
C28 C 0.0515(5) 0.3255(5) -0.0185(5) 0.0391(16) Uani 1 1 d .
H28 H 0.0401 0.3903 -0.0428 0.047 Uiso 1 1 calc R
C29 C -0.2092(6) 0.2329(6) -0.1395(5) 0.0432(17) Uani 1 1 d .
H29 H -0.1917 0.1688 -0.1612 0.052 Uiso 1 1 calc R
C30 C -0.2013(7) 0.3756(6) -0.0635(6) 0.057(2) Uani 1 1 d .
H30 H -0.1770 0.4291 -0.0216 0.068 Uiso 1 1 calc R
C31 C 0.9024(6) 0.0161(5) 0.6895(6) 0.0420(17) Uani 1 1 d .
C32 C 1.0121(5) 0.0722(5) 0.6932(6) 0.0417(17) Uani 1 1 d .
C33 C 1.0531(6) 0.0958(5) 0.6110(5) 0.0423(17) Uani 1 1 d .
H33 H 1.0081 0.0857 0.5527 0.051 Uiso 1 1 calc R
C34 C 1.1592(5) 0.1339(5) 0.6148(5) 0.0388(16) Uani 1 1 d .
H34 H 1.1859 0.1488 0.5591 0.047 Uiso 1 1 calc R
C35 C 1.2266(5) 0.1503(5) 0.7001(5) 0.0396(17) Uani 1 1 d .
C36 C 1.1846(6) 0.1300(6) 0.7844(5) 0.0470(19) Uani 1 1 d .
H36 H 1.2293 0.1418 0.8425 0.056 Uiso 1 1 calc R
C37 C 1.0778(6) 0.0931(6) 0.7808(6) 0.0464(18) Uani 1 1 d .
H37 H 1.0493 0.0819 0.8364 0.056 Uiso 1 1 calc R
C38 C 1.3464(6) 0.1818(5) 0.7056(5) 0.0401(17) Uani 1 1 d .
C39 C 0.5833(5) -0.0111(6) 0.8214(5) 0.0352(16) Uani 1 1 d .
C40 C 0.5387(5) -0.0038(5) 0.9137(5) 0.0340(15) Uani 1 1 d .
C41 C 0.4994(6) -0.0905(5) 0.9526(5) 0.0445(18) Uani 1 1 d .
H41 H 0.4992 -0.1525 0.9201 0.053 Uiso 1 1 calc R
C42 C 0.4607(6) -0.0867(6) 1.0380(5) 0.0459(19) Uani 1 1 d .
H42 H 0.4344 -0.1455 1.0625 0.055 Uiso 1 1 calc R
N1 N 1.1444(5) 0.3837(4) 0.2549(4) 0.0399(14) Uani 1 1 d .
N2 N 1.2273(5) 0.2389(5) 0.2842(4) 0.0439(15) Uani 1 1 d .
N3 N 1.3064(5) 0.3081(5) 0.2633(5) 0.0542(18) Uani 1 1 d .
N4 N 0.6870(5) 0.1509(5) 0.4498(4) 0.0471(16) Uani 1 1 d .
N5 N 0.6430(6) 0.0627(5) 0.5666(4) 0.0508(16) Uani 1 1 d .
N6 N 0.6473(5) 0.1656(5) 0.5936(4) 0.0461(15) Uani 1 1 d .
N7 N -0.1449(4) 0.2880(4) -0.0694(4) 0.0419(14) Uani 1 1 d .
N8 N -0.2981(5) 0.2827(5) -0.1716(5) 0.0465(15) Uani 1 1 d .
N9 N -0.2933(5) 0.3759(5) -0.1231(5) 0.0573(18) Uani 1 1 d .
O1 O 0.7708(4) 0.4862(3) 0.1523(4) 0.0427(12) Uani 1 1 d .
O2 O 0.6128(4) 0.3026(4) 0.1413(3) 0.0465(12) Uani 1 1 d .
O10 O 0.5595(10) 0.4022(9) 0.6548(8) 0.054(3) Uani 0.60 1 d PU
O3 O 0.2405(4) 0.3662(4) 0.0198(4) 0.0447(12) Uani 1 1 d .
O1W O 0.5978(5) -0.1719(4) 0.5553(4) 0.0644(16) Uani 1 1 d .
O4 O 0.8664(4) -0.0355(5) 0.6164(4) 0.0633(16) Uani 1 1 d .
O2W O 1.120(2) 0.492(2) 0.518(2) 0.060(7) Uani 0.20 1 d PU
O5 O 0.8521(4) 0.0214(4) 0.7588(4) 0.0496(13) Uani 1 1 d .
O3W O 1.207(3) 0.473(2) 0.523(2) 0.074(8) Uani 0.20 1 d PU
O6 O 1.3952(4) 0.1602(4) 0.6363(4) 0.0516(13) Uani 1 1 d .
O7 O 1.3961(4) 0.2242(4) 0.7787(4) 0.0553(14) Uani 1 1 d .
O8 O 0.5990(4) -0.0985(4) 0.7898(4) 0.0521(13) Uani 1 1 d .
O9 O 0.6088(4) 0.0675(4) 0.7817(4) 0.0508(13) Uani 1 1 d .
O5W O 1.055(2) 0.5781(18) 0.5300(16) 0.040(5) Uani 0.20 1 d PU
O6W O 0.526(2) 0.611(2) 0.575(2) 0.203(10) Uani 0.50 1 d PU
O7W O 1.290(3) 0.553(3) 0.511(2) 0.079(9) Uani 0.20 1 d PU
O8W O 0.979(2) 0.5961(17) 0.5223(16) 0.039(5) Uani 0.20 1 d PU
O10' O 0.5222(17) 0.4006(16) 0.6550(14) 0.066(6) Uani 0.40 1 d PU

loop_
_atom_site_aniso_label
_atom_site_aniso_U_11
_atom_site_aniso_U_22
_atom_site_aniso_U_33
_atom_site_aniso_U_23
_atom_site_aniso_U_13
_atom_site_aniso_U_12
Cd1 0.0325(3) 0.0375(3) 0.0296(3) 0.0043(2) 0.0075(2) 0.0036(2)
Cd2 0.0329(3) 0.0441(3) 0.0399(3) -0.0039(2) 0.0004(2) -0.0016(2)
C1 0.023(3) 0.044(4) 0.032(4) 0.006(3) 0.000(3) 0.009(3)
C2 0.026(3) 0.053(4) 0.031(4) 0.009(3) 0.005(3) 0.009(3)
C3 0.031(3) 0.036(4) 0.043(4) 0.007(3) 0.006(3) 0.011(3)
C4 0.037(4) 0.043(4) 0.043(4) 0.010(3) -0.002(3) 0.012(3)
C5 0.042(4) 0.039(4) 0.033(4) 0.001(3) -0.005(3) 0.008(3)
C6 0.047(4) 0.040(4) 0.056(5) -0.003(4) -0.003(4) 0.020(4)
C7 0.058(5) 0.039(4) 0.059(5) -0.007(4) -0.016(4) 0.005(4)
C8 0.040(4) 0.047(5) 0.058(5) -0.009(4) -0.009(4) 0.002(4)
C9 0.036(4) 0.044(4) 0.037(4) 0.000(3) -0.002(3) 0.014(3)
C10 0.039(4) 0.033(4) 0.042(4) 0.000(3) -0.002(3) 0.008(3)
C11 0.038(4) 0.046(5) 0.082(6) 0.005(4) 0.011(4) 0.006(4)
C12 0.041(4) 0.044(4) 0.045(5) 0.010(3) 0.005(3) 0.002(3)
C13 0.027(3) 0.057(5) 0.038(4) 0.013(4) 0.000(3) 0.005(3)
C14 0.049(4) 0.035(4) 0.035(4) 0.011(3) 0.006(3) 0.008(3)
C15 0.076(5) 0.044(4) 0.047(5) 0.015(4) 0.030(4) 0.013(4)
C16 0.062(5) 0.056(5) 0.073(6) 0.027(5) 0.030(5) 0.023(4)
C17 0.063(5) 0.048(5) 0.059(6) 0.012(4) 0.011(4) 0.022(4)
C18 0.053(4) 0.039(4) 0.040(4) 0.009(3) 0.013(4) 0.008(4)
C19 0.048(4) 0.044(4) 0.038(4) 0.008(3) 0.009(3) 0.012(3)
C20 0.095(6) 0.038(4) 0.041(5) 0.014(4) 0.021(4) 0.017(4)
C21 0.058(5) 0.039(4) 0.053(5) 0.008(4) 0.012(4) -0.004(4)
C22 0.030(3) 0.043(4) 0.051(5) 0.017(4) -0.002(3) 0.006(3)
C23 0.039(4) 0.037(4) 0.036(4) 0.001(3) 0.006(3) -0.005(3)
C24 0.047(4) 0.052(5) 0.035(4) 0.009(4) -0.007(3) 0.000(4)
C25 0.063(5) 0.037(4) 0.048(5) 0.007(4) 0.008(4) -0.002(4)
C26 0.048(4) 0.047(4) 0.039(4) 0.006(4) 0.008(3) -0.009(4)
C27 0.030(3) 0.051(4) 0.029(4) -0.003(3) -0.001(3) 0.002(3)
C28 0.040(4) 0.039(4) 0.036(4) 0.001(3) -0.001(3) 0.002(3)
C29 0.038(4) 0.044(4) 0.047(5) -0.013(3) 0.004(3) -0.003(3)
C30 0.053(5) 0.047(5) 0.065(6) -0.023(4) -0.005(4) 0.005(4)
C31 0.031(4) 0.037(4) 0.058(5) 0.003(4) 0.007(4) 0.002(3)
C32 0.033(4) 0.038(4) 0.054(5) -0.004(3) 0.005(3) 0.002(3)
C33 0.035(4) 0.045(4) 0.046(5) 0.002(3) 0.003(3) 0.005(3)
C34 0.034(4) 0.049(4) 0.034(4) -0.004(3) 0.006(3) 0.001(3)
C35 0.031(3) 0.043(4) 0.045(4) -0.009(3) 0.008(3) 0.004(3)
C36 0.042(4) 0.058(5) 0.040(4) -0.013(4) 0.009(3) -0.004(4)
C37 0.045(4) 0.048(4) 0.049(5) -0.007(4) 0.015(4) 0.005(4)
C38 0.034(4) 0.040(4) 0.046(5) -0.008(3) 0.003(3) 0.001(3)
C39 0.028(3) 0.045(4) 0.032(4) 0.003(3) 0.006(3) 0.007(3)
C40 0.036(3) 0.036(4) 0.032(4) 0.001(3) 0.010(3) 0.005(3)
C41 0.068(5) 0.028(4) 0.042(4) -0.009(3) 0.023(4) -0.003(4)
C42 0.061(5) 0.036(4) 0.045(5) 0.006(3) 0.024(4) -0.004(4)
N1 0.036(3) 0.037(3) 0.045(4) 0.004(3) 0.002(3) 0.007(3)
N2 0.042(3) 0.043(3) 0.046(4) 0.002(3) 0.003(3) 0.010(3)
N3 0.041(3) 0.042(4) 0.080(5) 0.011(3) 0.011(3) 0.008(3)
N4 0.061(4) 0.043(4) 0.037(4) 0.010(3) 0.008(3) 0.016(3)
N5 0.076(5) 0.039(4) 0.039(4) 0.009(3) 0.014(3) 0.005(3)
N6 0.051(4) 0.048(4) 0.039(4) 0.008(3) 0.005(3) 0.004(3)
N7 0.033(3) 0.044(4) 0.047(4) -0.007(3) 0.000(3) -0.003(3)
N8 0.036(3) 0.048(4) 0.053(4) -0.013(3) -0.002(3) 0.000(3)
N9 0.043(4) 0.061(4) 0.064(5) -0.013(4) -0.005(3) 0.005(3)
O1 0.033(2) 0.038(3) 0.053(3) 0.002(2) -0.008(2) 0.011(2)
O2 0.063(3) 0.041(3) 0.034(3) 0.010(2) 0.002(2) 0.011(3)
O10 0.054(3) 0.054(3) 0.053(3) 0.0031(10) 0.0079(11) -0.0009(10)
O3 0.032(2) 0.040(3) 0.061(3) 0.010(2) 0.000(2) -0.001(2)
O1W 0.078(4) 0.060(4) 0.047(3) 0.002(3) -0.014(3) -0.011(3)
O4 0.051(3) 0.082(4) 0.058(4) -0.018(3) 0.013(3) -0.024(3)
O2W 0.060(7) 0.060(7) 0.060(7) 0.0015(11) 0.0095(15) 0.0006(10)
O5 0.041(3) 0.055(3) 0.054(3) 0.000(3) 0.013(3) -0.004(2)
O3W 0.074(8) 0.074(8) 0.074(8) 0.0018(11) 0.0114(17) 0.0009(10)
O6 0.040(3) 0.069(4) 0.047(3) -0.007(3) 0.009(2) -0.002(3)
O7 0.035(3) 0.069(4) 0.059(4) -0.026(3) 0.003(3) 0.000(3)
O8 0.071(4) 0.048(3) 0.044(3) -0.003(2) 0.030(3) 0.007(3)
O9 0.059(3) 0.051(3) 0.048(3) 0.017(3) 0.023(3) 0.007(3)
O5W 0.040(5) 0.040(5) 0.040(5) 0.0010(10) 0.0063(13) 0.0004(10)
O6W 0.203(10) 0.203(10) 0.203(10) 0.0040(11) 0.0312(19) 0.0030(10)
O7W 0.079(9) 0.079(9) 0.079(9) 0.0019(11) 0.0120(17) 0.0010(10)
O8W 0.039(5) 0.038(5) 0.038(5) 0.0010(10) 0.0063(13) 0.0002(10)
O10' 0.066(6) 0.066(6) 0.066(6) 0.0019(10) 0.0103(14) 0.0015(10)

loop_
_atom_type_symbol
_atom_type_description
_atom_type_scat_dispersion_real
_atom_type_scat_dispersion_imag
_atom_type_scat_source
C C 0.0033 0.0016 'International Tables Vol C Tables 4.2.6.8 and 6.1.1.4'
H H 0.0000 0.0000 'International Tables Vol C Tables 4.2.6.8 and 6.1.1.4'
N N 0.0061 0.0033 'International Tables Vol C Tables 4.2.6.8 and 6.1.1.4'
O O 0.0106 0.0060 'International Tables Vol C Tables 4.2.6.8 and 6.1.1.4'
Cd Cd -0.8075 1.2024 'International Tables Vol C Tables 4.2.6.8 and 6.1.1.4'

loop_
_geom_angle_atom_site_label_1
_geom_angle_atom_site_label_2
_geom_angle_atom_site_label_3
_geom_angle
_geom_angle_site_symmetry_1
_geom_angle_site_symmetry_3
O8 Cd1 O1W 100.5(2) . .
O8 Cd1 O4 153.1(2) . .
O1W Cd1 O4 103.7(2) . .
O8 Cd1 O5 100.3(2) . .
O1W Cd1 O5 158.4(2) . .
O4 Cd1 O5 54.79(19) . .
O8 Cd1 N2 84.6(2) . 2_756
O1W Cd1 N2 80.0(2) . 2_756
O4 Cd1 N2 88.2(2) . 2_756
O5 Cd1 N2 96.05(19) . 2_756
O8 Cd1 N5 117.6(2) . .
O1W Cd1 N5 82.5(2) . .
O4 Cd1 N5 77.4(2) . .
O5 Cd1 N5 93.1(2) . .
N2 Cd1 N5 154.1(2) 2_756 .
O8 Cd1 C31 127.3(2) . .
O1W Cd1 C31 131.2(2) . .
O4 Cd1 C31 27.5(2) . .
O5 Cd1 C31 27.3(2) . .
N2 Cd1 C31 93.8(2) 2_756 .
N5 Cd1 C31 83.4(2) . .
N8 Cd2 N6 106.2(2) 1_656 .
N8 Cd2 O9 84.6(2) 1_656 .
N6 Cd2 O9 84.18(19) . .
N8 Cd2 O7 110.3(2) 1_656 1_455
N6 Cd2 O7 142.5(2) . 1_455
O9 Cd2 O7 90.92(19) . 1_455
N8 Cd2 O6 165.4(2) 1_656 1_455
N6 Cd2 O6 87.1(2) . 1_455
O9 Cd2 O6 90.82(19) . 1_455
O7 Cd2 O6 55.80(18) 1_455 1_455
N8 Cd2 O10 86.2(3) 1_656 .
N6 Cd2 O10 90.7(3) . .
O9 Cd2 O10 167.8(3) . .
O7 Cd2 O10 99.7(3) 1_455 .
O6 Cd2 O10 100.0(3) 1_455 .
N8 Cd2 O10' 92.9(5) 1_656 .
N6 Cd2 O10' 96.4(5) . .
O9 Cd2 O10' 177.5(5) . .
O7 Cd2 O10' 90.0(5) 1_455 .
O6 Cd2 O10' 91.6(5) 1_455 .
O10 Cd2 O10' 10.3(5) . .
N8 Cd2 C38 137.7(2) 1_656 1_455
N6 Cd2 C38 115.0(2) . 1_455
O9 Cd2 C38 90.7(2) . 1_455
O7 Cd2 C38 27.7(2) 1_455 1_455
O6 Cd2 C38 28.1(2) 1_455 1_455
O10 Cd2 C38 101.5(3) . 1_455
O10' Cd2 C38 91.3(5) . 1_455
C2 C1 C3 120.4(6) . 2_665
C2 C1 C4 120.2(6) . .
C3 C1 C4 119.4(6) 2_665 .
C1 C2 C3 121.0(6) . .
C1 C2 C13 118.9(6) . .
C3 C2 C13 119.9(6) . .
C1 C3 C2 118.6(6) 2_665 .
C1 C3 C22 120.2(6) 2_665 .
C2 C3 C22 121.2(6) . .
O1 C4 C1 108.0(6) . .
O1 C4 H4A 110.1 . .
C1 C4 H4A 110.1 . .
O1 C4 H4B 110.1 . .
C1 C4 H4B 110.1 . .
H4A C4 H4B 108.4 . .
O1 C5 C6 125.3(6) . .
O1 C5 C10 115.0(6) . .
C6 C5 C10 119.7(6) . .
C5 C6 C7 119.0(7) . .
C5 C6 H6 120.5 . .
C7 C6 H6 120.5 . .
C8 C7 C6 122.2(7) . .
C8 C7 H7 118.9 . .
C6 C7 H7 118.9 . .
C7 C8 C9 118.2(7) . .
C7 C8 H8 120.9 . .
C9 C8 H8 120.9 . .
C8 C9 C10 121.9(6) . .
C8 C9 N1 119.3(6) . .
C10 C9 N1 118.8(6) . .
C9 C10 C5 118.9(7) . .
C9 C10 H10 120.6 . .
C5 C10 H10 120.6 . .
N3 C11 N1 112.6(7) . .
N3 C11 H11 123.7 . .
N1 C11 H11 123.7 . .
N2 C12 N1 111.1(6) . .
N2 C12 H12 124.5 . .
N1 C12 H12 124.5 . .
O2 C13 C2 103.3(6) . .
O2 C13 H13A 111.1 . .
C2 C13 H13A 111.1 . .
O2 C13 H13B 111.1 . .
C2 C13 H13B 111.1 . .
H13A C13 H13B 109.1 . .
O2 C14 C19 124.8(7) . .
O2 C14 C15 116.1(6) . .
C19 C14 C15 119.0(6) . .
C16 C15 C14 120.8(7) . .
C16 C15 H15 119.6 . .
C14 C15 H15 119.6 . .
C17 C16 C15 120.2(8) . .
C17 C16 H16 119.9 . .
C15 C16 H16 119.9 . .
C18 C17 C16 118.6(7) . .
C18 C17 H17 120.7 . .
C16 C17 H17 120.7 . .
C17 C18 C19 122.1(7) . .
C17 C18 N4 117.6(7) . .
C19 C18 N4 120.2(6) . .
C14 C19 C18 119.3(7) . .
C14 C19 H19 120.4 . .
C18 C19 H19 120.4 . .
N5 C20 N4 113.6(7) . .
N5 C20 H20 123.2 . .
N4 C20 H20 123.2 . .
N6 C21 N4 111.3(7) . .
N6 C21 H21 124.4 . .
N4 C21 H21 124.4 . .
O3 C22 C3 107.2(5) . .
O3 C22 H22A 110.3 . .
C3 C22 H22A 110.3 . .
O3 C22 H22B 110.3 . .
C3 C22 H22B 110.3 . .
H22A C22 H22B 108.5 . .
O3 C23 C28 115.8(6) . .
O3 C23 C24 124.4(6) . .
C28 C23 C24 119.7(6) . .
C25 C24 C23 120.2(7) . .
C25 C24 H24 119.9 . .
C23 C24 H24 119.9 . .
C26 C25 C24 120.1(7) . .
C26 C25 H25 119.9 . .
C24 C25 H25 119.9 . .
C27 C26 C25 119.0(7) . .
C27 C26 H26 120.5 . .
C25 C26 H26 120.5 . .
C26 C27 C28 121.7(6) . .
C26 C27 N7 119.7(6) . .
C28 C27 N7 118.5(6) . .
C27 C28 C23 119.2(6) . .
C27 C28 H28 120.4 . .
C23 C28 H28 120.4 . .
N8 C29 N7 110.1(7) . .
N8 C29 H29 124.9 . .
N7 C29 H29 124.9 . .
N9 C30 N7 111.9(7) . .
N9 C30 H30 124.1 . .
N7 C30 H30 124.1 . .
O5 C31 O4 122.5(6) . .
O5 C31 C32 119.4(7) . .
O4 C31 C32 118.1(7) . .
O5 C31 Cd1 61.6(4) . .
O4 C31 Cd1 61.2(4) . .
C32 C31 Cd1 176.0(5) . .
C33 C32 C37 119.4(6) . .
C33 C32 C31 120.9(7) . .
C37 C32 C31 119.4(7) . .
C34 C33 C32 120.5(7) . .
C34 C33 H33 119.7 . .
C32 C33 H33 119.7 . .
C33 C34 C35 120.7(7) . .
C33 C34 H34 119.7 . .
C35 C34 H34 119.7 . .
C34 C35 C36 119.4(6) . .
C34 C35 C38 121.5(6) . .
C36 C35 C38 119.0(6) . .
C37 C36 C35 120.1(7) . .
C37 C36 H36 119.9 . .
C35 C36 H36 119.9 . .
C36 C37 C32 119.8(7) . .
C36 C37 H37 120.1 . .
C32 C37 H37 120.1 . .
O7 C38 O6 121.9(6) . .
O7 C38 C35 119.9(7) . .
O6 C38 C35 118.1(6) . .
O7 C38 Cd2 60.6(4) . 1_655
O6 C38 Cd2 61.3(4) . 1_655
C35 C38 Cd2 176.2(5) . 1_655
O9 C39 O8 122.2(6) . .
O9 C39 C40 120.4(7) . .
O8 C39 C40 117.3(6) . .
C42 C40 C41 118.8(6) 2_657 .
C42 C40 C39 121.0(6) 2_657 .
C41 C40 C39 120.2(6) . .
C42 C41 C40 121.5(7) . .
C42 C41 H41 119.2 . .
C40 C41 H41 119.2 . .
C40 C42 C41 119.6(6) 2_657 .
C40 C42 H42 120.2 2_657 .
C41 C42 H42 120.2 . .
C12 N1 C11 103.5(6) . .
C12 N1 C9 128.3(6) . .
C11 N1 C9 128.0(6) . .
C12 N2 N3 107.6(6) . .
C12 N2 Cd1 138.7(5) . 2_756
N3 N2 Cd1 113.7(4) . 2_756
C11 N3 N2 105.2(6) . .
C20 N4 C21 102.7(6) . .
C20 N4 C18 129.2(7) . .
C21 N4 C18 128.0(6) . .
C20 N5 N6 106.1(6) . .
C20 N5 Cd1 120.0(5) . .
N6 N5 Cd1 123.7(4) . .
C21 N6 N5 106.3(6) . .
C21 N6 Cd2 128.5(6) . .
N5 N6 Cd2 121.9(4) . .
C30 N7 C29 104.3(6) . .
C30 N7 C27 130.2(6) . .
C29 N7 C27 125.3(6) . .
C29 N8 N9 108.0(6) . .
C29 N8 Cd2 125.4(5) . 1_454
N9 N8 Cd2 126.5(5) . 1_454
C30 N9 N8 105.7(6) . .
C5 O1 C4 117.1(5) . .
C14 O2 C13 116.8(5) . .
C23 O3 C22 116.8(5) . .
C31 O4 Cd1 91.3(4) . .
O3W O2W O5W 138(3) . .
O3W O2W O8W 120(3) . 2_766
O5W O2W O8W 102(2) . 2_766
C31 O5 Cd1 91.1(5) . .
O2W O3W O7W 120(3) . .
C38 O6 Cd2 90.6(4) . 1_655
C38 O7 Cd2 91.7(4) . 1_655
C39 O8 Cd1 105.0(4) . .
C39 O9 Cd2 150.9(4) . .
O8W O5W O2W 138(3) . .
O5W O8W O2W 120(3) . 2_766

loop_
_geom_bond_atom_site_label_1
_geom_bond_atom_site_label_2
_geom_bond_distance
_geom_bond_site_symmetry_2
Cd1 O8 2.212(5) .
Cd1 O1W 2.305(5) .
Cd1 O4 2.375(5) .
Cd1 O5 2.386(5) .
Cd1 N2 2.404(6) 2_756
Cd1 N5 2.430(6) .
Cd1 C31 2.711(7) .
Cd2 N8 2.225(6) 1_656
Cd2 N6 2.317(6) .
Cd2 O9 2.319(5) .
Cd2 O7 2.332(5) 1_455
Cd2 O6 2.346(5) 1_455
Cd2 O10 2.510(12) .
Cd2 O10' 2.52(2) .
Cd2 C38 2.675(7) 1_455
C1 C2 1.383(9) .
C1 C3 1.405(9) 2_665
C1 C4 1.528(9) .
C2 C3 1.407(10) .
C2 C13 1.522(9) .
C3 C1 1.405(9) 2_665
C3 C22 1.526(9) .
C4 O1 1.444(8) .
C4 H4A 0.9700 .
C4 H4B 0.9700 .
C5 O1 1.369(8) .
C5 C6 1.377(10) .
C5 C10 1.398(9) .
C6 C7 1.388(10) .
C6 H6 0.9300 .
C7 C8 1.359(11) .
C7 H7 0.9300 .
C8 C9 1.370(10) .
C8 H8 0.9300 .
C9 C10 1.381(9) .
C9 N1 1.443(9) .
C10 H10 0.9300 .
C11 N3 1.294(9) .
C11 N1 1.348(9) .
C11 H11 0.9300 .
C12 N2 1.296(9) .
C12 N1 1.347(9) .
C12 H12 0.9300 .
C13 O2 1.431(9) .
C13 H13A 0.9700 .
C13 H13B 0.9700 .
C14 O2 1.353(8) .
C14 C19 1.373(10) .
C14 C15 1.383(10) .
C15 C16 1.375(11) .
C15 H15 0.9300 .
C16 C17 1.369(11) .
C16 H16 0.9300 .
C17 C18 1.369(10) .
C17 H17 0.9300 .
C18 C19 1.372(10) .
C18 N4 1.432(9) .
C19 H19 0.9300 .
C20 N5 1.264(9) .
C20 N4 1.346(9) .
C20 H20 0.9300 .
C21 N6 1.297(9) .
C21 N4 1.358(10) .
C21 H21 0.9300 .
C22 O3 1.450(8) .
C22 H22A 0.9700 .
C22 H22B 0.9700 .
C23 O3 1.368(7) .
C23 C28 1.381(9) .
C23 C24 1.381(10) .
C24 C25 1.380(10) .
C24 H24 0.9300 .
C25 C26 1.378(10) .
C25 H25 0.9300 .
C26 C27 1.370(10) .
C26 H26 0.9300 .
C27 C28 1.372(9) .
C27 N7 1.450(8) .
C28 H28 0.9300 .
C29 N8 1.296(9) .
C29 N7 1.363(9) .
C29 H29 0.9300 .
C30 N9 1.297(10) .
C30 N7 1.353(10) .
C30 H30 0.9300 .
C31 O5 1.244(9) .
C31 O4 1.254(9) .
C31 C32 1.509(9) .
C32 C33 1.387(10) .
C32 C37 1.399(10) .
C33 C34 1.370(9) .
C33 H33 0.9300 .
C34 C35 1.371(10) .
C34 H34 0.9300 .
C35 C36 1.410(10) .
C35 C38 1.499(9) .
C36 C37 1.372(10) .
C36 H36 0.9300 .
C37 H37 0.9300 .
C38 O7 1.242(9) .
C38 O6 1.262(9) .
C38 Cd2 2.675(7) 1_655
C39 O9 1.248(8) .
C39 O8 1.254(8) .
C39 C40 1.505(9) .
C40 C42 1.364(10) 2_657
C40 C41 1.391(9) .
C41 C42 1.377(10) .
C41 H41 0.9300 .
C42 C40 1.364(10) 2_657
C42 H42 0.9300 .
N2 N3 1.386(8) .
N2 Cd1 2.404(6) 2_756
N5 N6 1.397(9) .
N8 N9 1.392(9) .
N8 Cd2 2.225(6) 1_454
O2W O3W 1.08(4) .
O2W O5W 1.41(4) .
O2W O8W 1.68(4) 2_766
O3W O7W 1.49(4) .
O6 Cd2 2.346(5) 1_655
O7 Cd2 2.332(5) 1_655
O5W O8W 0.95(3) .
O8W O2W 1.68(4) 2_766

loop_
_geom_torsion_atom_site_label_1
_geom_torsion_atom_site_label_2
_geom_torsion_atom_site_label_3
_geom_torsion_atom_site_label_4
_geom_torsion
_geom_torsion_site_symmetry_1
_geom_torsion_site_symmetry_4
C3 C1 C2 C3 -0.1(11) 2_665 .
C4 C1 C2 C3 177.1(6) . .
C3 C1 C2 C13 174.9(6) 2_665 .
C4 C1 C2 C13 -7.9(10) . .
C1 C2 C3 C1 0.1(11) . 2_665
C13 C2 C3 C1 -174.8(6) . 2_665
C1 C2 C3 C22 178.8(6) . .
C13 C2 C3 C22 3.9(10) . .
C2 C1 C4 O1 75.2(8) . .
C3 C1 C4 O1 -107.5(7) 2_665 .
O1 C5 C6 C7 -175.1(7) . .
C10 C5 C6 C7 4.2(11) . .
C5 C6 C7 C8 -3.0(13) . .
C6 C7 C8 C9 -0.7(13) . .
C7 C8 C9 C10 3.1(12) . .
C7 C8 C9 N1 -175.2(7) . .
C8 C9 C10 C5 -1.8(11) . .
N1 C9 C10 C5 176.5(6) . .
O1 C5 C10 C9 177.5(6) . .
C6 C5 C10 C9 -2.0(10) . .
C1 C2 C13 O2 -91.6(7) . .
C3 C2 C13 O2 83.4(7) . .
O2 C14 C15 C16 -179.9(7) . .
C19 C14 C15 C16 -3.1(12) . .
C14 C15 C16 C17 1.5(13) . .
C15 C16 C17 C18 1.0(13) . .
C16 C17 C18 C19 -2.0(13) . .
C16 C17 C18 N4 174.8(8) . .
O2 C14 C19 C18 178.6(7) . .
C15 C14 C19 C18 2.2(11) . .
C17 C18 C19 C14 0.4(12) . .
N4 C18 C19 C14 -176.3(7) . .
C1 C3 C22 O3 -60.0(8) 2_665 .
C2 C3 C22 O3 121.3(7) . .
O3 C23 C24 C25 179.4(7) . .
C28 C23 C24 C25 -2.3(11) . .
C23 C24 C25 C26 2.2(12) . .
C24 C25 C26 C27 -0.6(12) . .
C25 C26 C27 C28 -0.8(11) . .
C25 C26 C27 N7 174.9(7) . .
C26 C27 C28 C23 0.7(11) . .
N7 C27 C28 C23 -175.0(6) . .
O3 C23 C28 C27 179.3(6) . .
C24 C23 C28 C27 0.9(11) . .
O8 Cd1 C31 O5 -9.8(5) . .
O1W Cd1 C31 O5 -175.9(4) . .
O4 Cd1 C31 O5 -174.6(7) . .
N2 Cd1 C31 O5 -95.8(4) 2_756 .
N5 Cd1 C31 O5 110.1(4) . .
O8 Cd1 C31 O4 164.8(4) . .
O1W Cd1 C31 O4 -1.3(6) . .
O5 Cd1 C31 O4 174.6(7) . .
N2 Cd1 C31 O4 78.7(5) 2_756 .
N5 Cd1 C31 O4 -75.3(5) . .
O8 Cd1 C31 C32 -115(8) . .
O1W Cd1 C31 C32 79(8) . .
O4 Cd1 C31 C32 80(8) . .
O5 Cd1 C31 C32 -105(8) . .
N2 Cd1 C31 C32 159(8) 2_756 .
N5 Cd1 C31 C32 5(8) . .
O5 C31 C32 C33 -159.3(7) . .
O4 C31 C32 C33 21.8(10) . .
Cd1 C31 C32 C33 -56(9) . .
O5 C31 C32 C37 26.1(10) . .
O4 C31 C32 C37 -152.8(7) . .
Cd1 C31 C32 C37 129(8) . .
C37 C32 C33 C34 3.7(11) . .
C31 C32 C33 C34 -170.9(7) . .
C32 C33 C34 C35 -0.6(11) . .
C33 C34 C35 C36 -1.7(11) . .
C33 C34 C35 C38 173.8(7) . .
C34 C35 C36 C37 0.9(11) . .
C38 C35 C36 C37 -174.7(7) . .
C35 C36 C37 C32 2.2(11) . .
C33 C32 C37 C36 -4.4(11) . .
C31 C32 C37 C36 170.2(7) . .
C34 C35 C38 O7 158.9(7) . .
C36 C35 C38 O7 -25.6(10) . .
C34 C35 C38 O6 -24.0(10) . .
C36 C35 C38 O6 151.5(7) . .
C34 C35 C38 Cd2 -104(8) . 1_655
C36 C35 C38 Cd2 71(8) . 1_655
O9 C39 C40 C42 -8.9(10) . 2_657
O8 C39 C40 C42 167.3(7) . 2_657
O9 C39 C40 C41 173.2(7) . .
O8 C39 C40 C41 -10.6(10) . .
C42 C40 C41 C42 0.4(13) 2_657 .
C39 C40 C41 C42 178.4(7) . .
C40 C41 C42 C40 -0.4(13) . 2_657
N2 C12 N1 C11 -1.1(9) . .
N2 C12 N1 C9 -176.2(7) . .
N3 C11 N1 C12 1.0(10) . .
N3 C11 N1 C9 176.1(7) . .
C8 C9 N1 C12 134.6(8) . .
C10 C9 N1 C12 -43.7(10) . .
C8 C9 N1 C11 -39.3(11) . .
C10 C9 N1 C11 142.4(8) . .
N1 C12 N2 N3 0.8(9) . .
N1 C12 N2 Cd1 177.1(5) . 2_756
N1 C11 N3 N2 -0.6(10) . .
C12 N2 N3 C11 -0.2(9) . .
Cd1 N2 N3 C11 -177.5(6) 2_756 .
N5 C20 N4 C21 -0.4(10) . .
N5 C20 N4 C18 179.0(7) . .
N6 C21 N4 C20 1.2(9) . .
N6 C21 N4 C18 -178.1(7) . .
C17 C18 N4 C20 -60.8(12) . .
C19 C18 N4 C20 116.0(9) . .
C17 C18 N4 C21 118.4(9) . .
C19 C18 N4 C21 -64.8(11) . .
N4 C20 N5 N6 -0.5(10) . .
N4 C20 N5 Cd1 -147.1(5) . .
O8 Cd1 N5 C20 -154.7(6) . .
O1W Cd1 N5 C20 -56.7(7) . .
O4 Cd1 N5 C20 49.2(7) . .
O5 Cd1 N5 C20 102.0(7) . .
N2 Cd1 N5 C20 -8.7(10) 2_756 .
C31 Cd1 N5 C20 76.5(7) . .
O8 Cd1 N5 N6 64.9(6) . .
O1W Cd1 N5 N6 162.8(6) . .
O4 Cd1 N5 N6 -91.3(6) . .
O5 Cd1 N5 N6 -38.4(6) . .
N2 Cd1 N5 N6 -149.1(5) 2_756 .
C31 Cd1 N5 N6 -64.0(6) . .
N4 C21 N6 N5 -1.6(8) . .
N4 C21 N6 Cd2 -160.9(5) . .
C20 N5 N6 C21 1.3(9) . .
Cd1 N5 N6 C21 146.3(5) . .
C20 N5 N6 Cd2 162.3(6) . .
Cd1 N5 N6 Cd2 -52.7(7) . .
N8 Cd2 N6 C21 -88.6(7) 1_656 .
O9 Cd2 N6 C21 -171.3(7) . .
O7 Cd2 N6 C21 104.8(7) 1_455 .
O6 Cd2 N6 C21 97.6(7) 1_455 .
O10 Cd2 N6 C21 -2.3(7) . .
O10' Cd2 N6 C21 6.3(8) . .
C38 Cd2 N6 C21 100.7(7) 1_455 .
N8 Cd2 N6 N5 114.9(5) 1_656 .
O9 Cd2 N6 N5 32.3(5) . .
O7 Cd2 N6 N5 -51.6(7) 1_455 .
O6 Cd2 N6 N5 -58.9(5) 1_455 .
O10 Cd2 N6 N5 -158.8(6) . .
O10' Cd2 N6 N5 -150.1(7) . .
C38 Cd2 N6 N5 -55.7(6) 1_455 .
N9 C30 N7 C29 0.7(9) . .
N9 C30 N7 C27 175.4(7) . .
N8 C29 N7 C30 -1.2(8) . .
N8 C29 N7 C27 -176.3(6) . .
C26 C27 N7 C30 136.6(8) . .
C28 C27 N7 C30 -47.6(11) . .
C26 C27 N7 C29 -49.8(10) . .
C28 C27 N7 C29 126.1(8) . .
N7 C29 N8 N9 1.3(8) . .
N7 C29 N8 Cd2 -176.8(5) . 1_454
N7 C30 N9 N8 0.0(10) . .
C29 N8 N9 C30 -0.8(9) . .
Cd2 N8 N9 C30 177.3(6) 1_454 .
C6 C5 O1 C4 -2.3(10) . .
C10 C5 O1 C4 178.3(6) . .
C1 C4 O1 C5 163.6(6) . .
C19 C14 O2 C13 31.9(10) . .
C15 C14 O2 C13 -151.5(7) . .
C2 C13 O2 C14 161.7(5) . .
C28 C23 O3 C22 -157.5(6) . .
C24 C23 O3 C22 20.8(10) . .
C3 C22 O3 C23 174.0(6) . .
O5 C31 O4 Cd1 5.7(8) . .
C32 C31 O4 Cd1 -175.5(5) . .
O8 Cd1 O4 C31 -27.5(8) . .
O1W Cd1 O4 C31 179.0(4) . .
O5 Cd1 O4 C31 -3.0(4) . .
N2 Cd1 O4 C31 -101.7(5) 2_756 .
N5 Cd1 O4 C31 100.0(5) . .
O4 C31 O5 Cd1 -5.6(8) . .
C32 C31 O5 Cd1 175.5(6) . .
O8 Cd1 O5 C31 172.1(4) . .
O1W Cd1 O5 C31 8.4(8) . .
O4 Cd1 O5 C31 3.1(4) . .
N2 Cd1 O5 C31 86.6(4) 2_756 .
N5 Cd1 O5 C31 -69.1(4) . .
O5W O2W O3W O7W -24(7) . .
O8W O2W O3W O7W 149(3) 2_766 .
O7 C38 O6 Cd2 1.3(7) . 1_655
C35 C38 O6 Cd2 -175.8(6) . 1_655
O6 C38 O7 Cd2 -1.3(8) . 1_655
C35 C38 O7 Cd2 175.7(6) . 1_655
O9 C39 O8 Cd1 8.7(8) . .
C40 C39 O8 Cd1 -167.4(5) . .
O1W Cd1 O8 C39 -130.6(5) . .
O4 Cd1 O8 C39 75.6(7) . .
O5 Cd1 O8 C39 55.4(5) . .
N2 Cd1 O8 C39 150.6(5) 2_756 .
N5 Cd1 O8 C39 -43.6(5) . .
C31 Cd1 O8 C39 60.0(5) . .
O8 C39 O9 Cd2 129.0(9) . .
C40 C39 O9 Cd2 -55.0(13) . .
N8 Cd2 O9 C39 119.2(11) 1_656 .
N6 Cd2 O9 C39 -133.8(11) . .
O7 Cd2 O9 C39 9.0(11) 1_455 .
O6 Cd2 O9 C39 -46.8(11) 1_455 .
O10 Cd2 O9 C39 160.4(15) . .
O10' Cd2 O9 C39 122(11) . .
C38 Cd2 O9 C39 -18.7(11) 1_455 .
O3W O2W O5W O8W 175(5) . .
O8W O2W O5W O8W 1(5) 2_766 .
O2W O5W O8W O2W -1(6) . 2_766
